data_7224835
loop_
_publ_author_name
'Jiang, Yan-Hong'
'Xiao, Man'
'Yan, Chao Guo'

_publ_section_title
;
 Convenient synthesis of functionalized pyrrolo[3,4-b]pyridines and
 pyrrolo[3,4-b]quinolines via three-component reactions
;
_journal_name_full 'RSC Adv.'
_journal_paper_doi 10.1039/C6RA03165J
_journal_year 2016
_chemical_formula_moiety 'C27 H27 Cl N2 O4'
_chemical_formula_sum 'C27 H27 Cl N2 O4'
_chemical_formula_weight 478.96
_chemical_name_systematic
; 
 ? 
;
_space_group_IT_number 2
_symmetry_cell_setting triclinic
_symmetry_space_group_name_Hall '-P 1'
_symmetry_space_group_name_H-M 'P -1'
_atom_sites_solution_hydrogens geom
_atom_sites_solution_primary direct
_atom_sites_solution_secondary difmap
_audit_block_doi 10.5517/cc1kq6s8
_audit_creation_method SHELXL-97
_audit_update_record
;
2016-02-02 deposited with the CCDC.
2016-04-04 downloaded from the CCDC.
;
_cell_angle_alpha 103.787(3)
_cell_angle_beta 97.732(3)
_cell_angle_gamma 100.546(3)
_cell_formula_units_Z 2
_cell_length_a 9.2100(10)
_cell_length_b 10.2429(11)
_cell_length_c 15.4674(18)
_cell_measurement_reflns_used 8487
_cell_measurement_temperature 296(2)
_cell_measurement_theta_max 27.42
_cell_measurement_theta_min 2.29
_cell_volume 1368.7(3)
_computing_cell_refinement 'Bruker SMART'
_computing_data_collection 'Bruker SMART'
_computing_data_reduction 'Bruker SAINT'
_computing_molecular_graphics 'Bruker SHELXTL'
_computing_publication_material 'Bruker SHELXTL'
_computing_structure_refinement 'SHELXL-97 (Sheldrick, 2008)'
_computing_structure_solution 'SHELXS-97 (Sheldrick, 2008)'
_diffrn_ambient_temperature 296(2)
_diffrn_measured_fraction_theta_full 0.987
_diffrn_measured_fraction_theta_max 0.987
_diffrn_measurement_device_type 'CCD area detector'
_diffrn_measurement_method 'phi and omega scans'
_diffrn_radiation_monochromator graphite
_diffrn_radiation_source 'fine-focus sealed tube'
_diffrn_radiation_type MoK\a
_diffrn_radiation_wavelength 0.71073
_diffrn_reflns_av_R_equivalents 0.0490
_diffrn_reflns_av_sigmaI/netI 0.0502
_diffrn_reflns_limit_h_max 11
_diffrn_reflns_limit_h_min -11
_diffrn_reflns_limit_k_max 13
_diffrn_reflns_limit_k_min -13
_diffrn_reflns_limit_l_max 20
_diffrn_reflns_limit_l_min -20
_diffrn_reflns_number 20646
_diffrn_reflns_theta_full 27.56
_diffrn_reflns_theta_max 27.56
_diffrn_reflns_theta_min 1.38
_exptl_absorpt_coefficient_mu 0.172
_exptl_absorpt_correction_T_max 0.966
_exptl_absorpt_correction_T_min 0.953
_exptl_absorpt_correction_type multi-scan
_exptl_absorpt_process_details sadabs
_exptl_crystal_colour yellow
_exptl_crystal_density_diffrn 1.162
_exptl_crystal_density_method 'not measured'
_exptl_crystal_description block
_exptl_crystal_F_000 504
_exptl_crystal_size_max 0.28
_exptl_crystal_size_mid 0.24
_exptl_crystal_size_min 0.20
_platon_squeeze_details ' '
_refine_diff_density_max 0.202
_refine_diff_density_min -0.406
_refine_diff_density_rms 0.044
_refine_ls_extinction_method none
_refine_ls_goodness_of_fit_ref 1.086
_refine_ls_hydrogen_treatment constr
_refine_ls_matrix_type full
_refine_ls_number_parameters 312
_refine_ls_number_reflns 6244
_refine_ls_number_restraints 0
_refine_ls_restrained_S_all 1.086
_refine_ls_R_factor_all 0.0815
_refine_ls_R_factor_gt 0.0553
_refine_ls_shift/su_max 0.000
_refine_ls_shift/su_mean 0.000
_refine_ls_structure_factor_coef Fsqd
_refine_ls_weighting_details 'calc w=1/[\s^2^(Fo^2^)+(0.0864P)^2^+0.1551P] where P=(Fo^2^+2Fc^2^)/3'
_refine_ls_weighting_scheme calc
_refine_ls_wR_factor_gt 0.1551
_refine_ls_wR_factor_ref 0.1664
_reflns_number_gt 4394
_reflns_number_total 6244
_reflns_threshold_expression >2sigma(I)
_cod_data_source_file c6ra03165j2.cif
_cod_data_source_block 2b
_cod_database_code 7224835

loop_
_symmetry_equiv_pos_as_xyz
'x, y, z'
'-x, -y, -z'

loop_
_atom_site_label
_atom_site_type_symbol
_atom_site_fract_x
_atom_site_fract_y
_atom_site_fract_z
_atom_site_U_iso_or_equiv
_atom_site_adp_type
_atom_site_occupancy
_atom_site_symmetry_multiplicity
_atom_site_calc_flag
_atom_site_refinement_flags
C1 C 0.9141(2) 0.7460(2) -0.08793(12) 0.0503(5) Uani 1 1 d .
H1A H 0.9707 0.8156 -0.1066 0.060 Uiso 1 1 calc R
C2 C 0.9338(3) 0.6115(2) -0.11430(14) 0.0607(6) Uani 1 1 d .
H2 H 1.0044 0.5929 -0.1505 0.073 Uiso 1 1 calc R
C3 C 0.8522(3) 0.5052(2) -0.08857(13) 0.0560(5) Uani 1 1 d .
C4 C 0.8758(3) 0.3596(2) -0.11825(17) 0.0805(8) Uani 1 1 d .
H4A H 0.9130 0.3471 -0.1740 0.121 Uiso 1 1 calc R
H4B H 0.7820 0.2948 -0.1270 0.121 Uiso 1 1 calc R
H4C H 0.9474 0.3448 -0.0724 0.121 Uiso 1 1 calc R
C5 C 0.7492(3) 0.5365(2) -0.03416(13) 0.0547(5) Uani 1 1 d .
H5 H 0.6930 0.4668 -0.0155 0.066 Uiso 1 1 calc R
C6 C 0.7277(2) 0.67025(19) -0.00663(12) 0.0456(4) Uani 1 1 d .
H6 H 0.6579 0.6889 0.0302 0.055 Uiso 1 1 calc R
C7 C 0.8102(2) 0.77568(17) -0.03402(10) 0.0385(4) Uani 1 1 d .
C8 C 0.6692(2) 1.09722(18) 0.05538(11) 0.0401(4) Uani 1 1 d .
C9 C 0.74358(18) 0.97943(17) 0.06259(10) 0.0347(4) Uani 1 1 d .
C10 C 0.75632(18) 0.96980(16) 0.14943(10) 0.0345(4) Uani 1 1 d .
C11 C 0.68899(19) 1.07696(18) 0.19834(11) 0.0403(4) Uani 1 1 d .
C12 C 0.5761(3) 1.2706(2) 0.16594(15) 0.0641(6) Uani 1 1 d .
H12A H 0.6125 1.3386 0.1360 0.096 Uiso 1 1 calc R
H12B H 0.6028 1.3097 0.2304 0.096 Uiso 1 1 calc R
H12C H 0.4687 1.2415 0.1485 0.096 Uiso 1 1 calc R
C13 C 0.8113(2) 0.7223(2) 0.29540(13) 0.0501(5) Uani 1 1 d .
H13 H 0.9157 0.7397 0.3087 0.060 Uiso 1 1 calc R
C14 C 0.7278(3) 0.6310(2) 0.33334(15) 0.0584(5) Uani 1 1 d .
H14 H 0.7755 0.5891 0.3725 0.070 Uiso 1 1 calc R
C15 C 0.5753(3) 0.60401(19) 0.31234(14) 0.0535(5) Uani 1 1 d .
C16 C 0.5038(2) 0.6642(2) 0.25490(15) 0.0603(6) Uani 1 1 d .
H16 H 0.3994 0.6433 0.2403 0.072 Uiso 1 1 calc R
C17 C 0.5881(2) 0.7572(2) 0.21813(13) 0.0499(5) Uani 1 1 d .
H17 H 0.5391 0.7990 0.1794 0.060 Uiso 1 1 calc R
C18 C 0.74322(19) 0.78826(17) 0.23836(11) 0.0374(4) Uani 1 1 d .
C19 C 0.84026(18) 0.88698(16) 0.19783(10) 0.0332(3) Uani 1 1 d .
H19 H 0.8787 0.8277 0.1508 0.040 Uiso 1 1 calc R
C20 C 0.97962(18) 0.97820(16) 0.26443(10) 0.0329(3) Uani 1 1 d .
C21 C 1.11572(18) 1.00455(16) 0.22673(10) 0.0346(4) Uani 1 1 d .
C22 C 1.2586(2) 1.0879(2) 0.28923(12) 0.0510(5) Uani 1 1 d .
H22A H 1.2658 1.1844 0.2915 0.061 Uiso 1 1 calc R
H22B H 1.3430 1.0604 0.2643 0.061 Uiso 1 1 calc R
C23 C 1.2715(2) 1.0728(2) 0.38579(12) 0.0456(4) Uani 1 1 d .
C24 C 1.4103(3) 1.1741(3) 0.44710(15) 0.0729(7) Uani 1 1 d .
H24A H 1.4023 1.2667 0.4486 0.109 Uiso 1 1 calc R
H24B H 1.4986 1.1565 0.4240 0.109 Uiso 1 1 calc R
H24C H 1.4174 1.1628 0.5073 0.109 Uiso 1 1 calc R
C25 C 1.2817(3) 0.9252(2) 0.38625(15) 0.0619(6) Uani 1 1 d .
H25A H 1.3742 0.9080 0.3689 0.093 Uiso 1 1 calc R
H25B H 1.1984 0.8611 0.3441 0.093 Uiso 1 1 calc R
H25C H 1.2789 0.9142 0.4460 0.093 Uiso 1 1 calc R
C26 C 1.1315(2) 1.10606(19) 0.41982(11) 0.0433(4) Uani 1 1 d .
H26A H 1.1265 1.0788 0.4754 0.052 Uiso 1 1 calc R
H26B H 1.1409 1.2051 0.4342 0.052 Uiso 1 1 calc R
C27 C 0.98773(19) 1.03729(17) 0.35423(10) 0.0354(4) Uani 1 1 d .
Cl1 Cl 0.47087(9) 0.49011(6) 0.36053(5) 0.0908(3) Uani 1 1 d .
N1 N 0.78203(17) 0.91017(14) -0.01328(9) 0.0405(3) Uani 1 1 d .
H1B H 0.7906 0.9530 -0.0545 0.049 Uiso 1 1 calc R
N2 N 0.64300(18) 1.15291(16) 0.14018(10) 0.0465(4) Uani 1 1 d .
O1 O 0.63724(16) 1.13462(14) -0.01178(9) 0.0551(4) Uani 1 1 d .
O2 O 0.67178(15) 1.10161(15) 0.27745(8) 0.0523(4) Uani 1 1 d .
O3 O 1.11232(14) 0.96294(13) 0.14517(8) 0.0460(3) Uani 1 1 d .
O4 O 0.86812(14) 1.03879(14) 0.39478(8) 0.0470(3) Uani 1 1 d .
H4D H 0.7932 1.0312 0.3571 0.070 Uiso 1 1 calc R

loop_
_atom_site_aniso_label
_atom_site_aniso_U_11
_atom_site_aniso_U_22
_atom_site_aniso_U_33
_atom_site_aniso_U_23
_atom_site_aniso_U_13
_atom_site_aniso_U_12
C1 0.0571(12) 0.0533(11) 0.0436(10) 0.0114(8) 0.0149(8) 0.0178(10)
C2 0.0674(13) 0.0700(14) 0.0479(11) 0.0056(10) 0.0147(10) 0.0345(12)
C3 0.0726(14) 0.0445(11) 0.0435(10) 0.0015(8) -0.0096(10) 0.0235(10)
C4 0.0970(19) 0.0564(13) 0.0726(15) -0.0092(11) -0.0157(13) 0.0366(14)
C5 0.0702(13) 0.0412(10) 0.0462(10) 0.0084(8) 0.0016(9) 0.0074(10)
C6 0.0516(11) 0.0453(10) 0.0370(9) 0.0086(7) 0.0063(8) 0.0087(9)
C7 0.0477(10) 0.0392(9) 0.0265(7) 0.0063(6) 0.0012(7) 0.0117(8)
C8 0.0409(9) 0.0391(9) 0.0411(9) 0.0132(7) 0.0046(7) 0.0098(8)
C9 0.0355(8) 0.0362(8) 0.0312(8) 0.0081(6) 0.0047(6) 0.0073(7)
C10 0.0381(9) 0.0370(8) 0.0288(7) 0.0076(6) 0.0063(6) 0.0110(7)
C11 0.0379(9) 0.0458(10) 0.0357(8) 0.0075(7) 0.0028(7) 0.0135(8)
C12 0.0739(15) 0.0604(13) 0.0642(13) 0.0125(10) 0.0093(11) 0.0389(12)
C13 0.0482(11) 0.0478(10) 0.0607(12) 0.0253(9) 0.0107(9) 0.0121(9)
C14 0.0757(15) 0.0445(11) 0.0622(12) 0.0266(9) 0.0171(11) 0.0128(11)
C15 0.0686(14) 0.0365(9) 0.0538(11) 0.0084(8) 0.0256(10) 0.0024(10)
C16 0.0467(11) 0.0587(12) 0.0694(13) 0.0104(10) 0.0187(10) -0.0005(10)
C17 0.0439(11) 0.0549(11) 0.0513(11) 0.0172(9) 0.0072(8) 0.0097(9)
C18 0.0413(9) 0.0358(8) 0.0342(8) 0.0070(7) 0.0094(7) 0.0077(7)
C19 0.0374(9) 0.0368(8) 0.0278(7) 0.0093(6) 0.0081(6) 0.0122(7)
C20 0.0401(9) 0.0357(8) 0.0266(7) 0.0116(6) 0.0078(6) 0.0125(7)
C21 0.0418(9) 0.0370(8) 0.0317(8) 0.0161(6) 0.0116(7) 0.0131(7)
C22 0.0468(11) 0.0636(12) 0.0432(10) 0.0189(9) 0.0133(8) 0.0040(9)
C23 0.0428(10) 0.0546(11) 0.0386(9) 0.0152(8) 0.0024(7) 0.0089(9)
C24 0.0521(13) 0.0904(18) 0.0575(13) 0.0107(12) -0.0078(10) -0.0052(12)
C25 0.0638(13) 0.0722(14) 0.0571(12) 0.0225(11) 0.0066(10) 0.0307(12)
C26 0.0533(11) 0.0461(10) 0.0285(8) 0.0090(7) 0.0035(7) 0.0104(9)
C27 0.0429(9) 0.0397(9) 0.0290(7) 0.0150(6) 0.0100(7) 0.0125(7)
Cl1 0.1145(6) 0.0613(4) 0.1005(5) 0.0278(3) 0.0569(4) -0.0054(4)
N1 0.0558(9) 0.0410(8) 0.0291(7) 0.0134(6) 0.0113(6) 0.0144(7)
N2 0.0560(9) 0.0449(8) 0.0415(8) 0.0087(6) 0.0060(7) 0.0249(8)
O1 0.0667(9) 0.0604(8) 0.0496(8) 0.0294(6) 0.0085(6) 0.0247(7)
O2 0.0585(8) 0.0687(9) 0.0346(6) 0.0085(6) 0.0126(6) 0.0307(7)
O3 0.0576(8) 0.0547(7) 0.0318(6) 0.0148(5) 0.0200(5) 0.0151(6)
O4 0.0486(7) 0.0666(8) 0.0305(6) 0.0129(6) 0.0146(5) 0.0197(7)

loop_
_atom_type_symbol
_atom_type_description
_atom_type_scat_dispersion_real
_atom_type_scat_dispersion_imag
_atom_type_scat_source
C C 0.0033 0.0016 'International Tables Vol C Tables 4.2.6.8 and 6.1.1.4'
H H 0.0000 0.0000 'International Tables Vol C Tables 4.2.6.8 and 6.1.1.4'
N N 0.0061 0.0033 'International Tables Vol C Tables 4.2.6.8 and 6.1.1.4'
O O 0.0106 0.0060 'International Tables Vol C Tables 4.2.6.8 and 6.1.1.4'
Cl Cl 0.1484 0.1585 'International Tables Vol C Tables 4.2.6.8 and 6.1.1.4'

loop_
_geom_angle_atom_site_label_1
_geom_angle_atom_site_label_2
_geom_angle_atom_site_label_3
_geom_angle
C7 C1 C2 119.72(19)
C7 C1 H1A 120.1
C2 C1 H1A 120.1
C3 C2 C1 122.21(19)
C3 C2 H2 118.9
C1 C2 H2 118.9
C2 C3 C5 117.46(18)
C2 C3 C4 121.2(2)
C5 C3 C4 121.4(2)
C3 C4 H4A 109.5
C3 C4 H4B 109.5
H4A C4 H4B 109.5
C3 C4 H4C 109.5
H4A C4 H4C 109.5
H4B C4 H4C 109.5
C3 C5 C6 121.5(2)
C3 C5 H5 119.3
C6 C5 H5 119.3
C7 C6 C5 120.12(18)
C7 C6 H6 119.9
C5 C6 H6 119.9
C1 C7 C6 119.03(17)
C1 C7 N1 119.50(16)
C6 C7 N1 121.30(16)
O1 C8 N2 126.47(17)
O1 C8 C9 127.08(16)
N2 C8 C9 106.45(13)
N1 C9 C10 134.70(16)
N1 C9 C8 116.85(14)
C10 C9 C8 108.44(14)
C9 C10 C11 106.54(14)
C9 C10 C19 131.21(14)
C11 C10 C19 121.63(13)
O2 C11 N2 122.40(15)
O2 C11 C10 128.36(16)
N2 C11 C10 109.23(14)
N2 C12 H12A 109.5
N2 C12 H12B 109.5
H12A C12 H12B 109.5
N2 C12 H12C 109.5
H12A C12 H12C 109.5
H12B C12 H12C 109.5
C18 C13 C14 121.75(19)
C18 C13 H13 119.1
C14 C13 H13 119.1
C15 C14 C13 118.90(19)
C15 C14 H14 120.6
C13 C14 H14 120.6
C14 C15 C16 121.24(18)
C14 C15 Cl1 118.77(17)
C16 C15 Cl1 119.99(17)
C15 C16 C17 119.62(19)
C15 C16 H16 120.2
C17 C16 H16 120.2
C18 C17 C16 120.91(18)
C18 C17 H17 119.5
C16 C17 H17 119.5
C17 C18 C13 117.56(16)
C17 C18 C19 122.73(15)
C13 C18 C19 119.67(15)
C10 C19 C20 111.54(13)
C10 C19 C18 115.01(13)
C20 C19 C18 113.54(12)
C10 C19 H19 105.2
C20 C19 H19 105.2
C18 C19 H19 105.2
C27 C20 C21 117.84(14)
C27 C20 C19 126.26(14)
C21 C20 C19 115.90(13)
O3 C21 C20 120.67(15)
O3 C21 C22 120.57(15)
C20 C21 C22 118.72(14)
C21 C22 C23 114.18(14)
C21 C22 H22A 108.7
C23 C22 H22A 108.7
C21 C22 H22B 108.7
C23 C22 H22B 108.7
H22A C22 H22B 107.6
C26 C23 C24 109.21(17)
C26 C23 C22 107.15(15)
C24 C23 C22 110.45(16)
C26 C23 C25 110.36(16)
C24 C23 C25 109.44(17)
C22 C23 C25 110.21(16)
C23 C24 H24A 109.5
C23 C24 H24B 109.5
H24A C24 H24B 109.5
C23 C24 H24C 109.5
H24A C24 H24C 109.5
H24B C24 H24C 109.5
C23 C25 H25A 109.5
C23 C25 H25B 109.5
H25A C25 H25B 109.5
C23 C25 H25C 109.5
H25A C25 H25C 109.5
H25B C25 H25C 109.5
C27 C26 C23 114.37(14)
C27 C26 H26A 108.7
C23 C26 H26A 108.7
C27 C26 H26B 108.7
C23 C26 H26B 108.7
H26A C26 H26B 107.6
O4 C27 C20 124.13(15)
O4 C27 C26 111.80(13)
C20 C27 C26 124.07(15)
C9 N1 C7 128.38(14)
C9 N1 H1B 115.8
C7 N1 H1B 115.8
C8 N2 C11 109.24(14)
C8 N2 C12 125.93(15)
C11 N2 C12 124.82(15)
C27 O4 H4D 109.5

loop_
_geom_bond_atom_site_label_1
_geom_bond_atom_site_label_2
_geom_bond_distance
C1 C7 1.379(3)
C1 C2 1.393(3)
C1 H1A 0.9300
C2 C3 1.377(3)
C2 H2 0.9300
C3 C5 1.382(3)
C3 C4 1.517(3)
C4 H4A 0.9600
C4 H4B 0.9600
C4 H4C 0.9600
C5 C6 1.393(3)
C5 H5 0.9300
C6 C7 1.389(3)
C6 H6 0.9300
C7 N1 1.418(2)
C8 O1 1.209(2)
C8 N2 1.372(2)
C8 C9 1.511(2)
C9 N1 1.346(2)
C9 C10 1.361(2)
C10 C11 1.463(2)
C10 C19 1.505(2)
C11 O2 1.2271(19)
C11 N2 1.395(2)
C12 N2 1.450(3)
C12 H12A 0.9600
C12 H12B 0.9600
C12 H12C 0.9600
C13 C18 1.385(3)
C13 C14 1.389(3)
C13 H13 0.9300
C14 C15 1.359(3)
C14 H14 0.9300
C15 C16 1.362(3)
C15 Cl1 1.7429(19)
C16 C17 1.393(3)
C16 H16 0.9300
C17 C18 1.381(3)
C17 H17 0.9300
C18 C19 1.529(2)
C19 C20 1.526(2)
C19 H19 0.9800
C20 C27 1.362(2)
C20 C21 1.460(2)
C21 O3 1.2257(18)
C21 C22 1.499(3)
C22 C23 1.529(2)
C22 H22A 0.9700
C22 H22B 0.9700
C23 C26 1.521(3)
C23 C24 1.526(3)
C23 C25 1.533(3)
C24 H24A 0.9600
C24 H24B 0.9600
C24 H24C 0.9600
C25 H25A 0.9600
C25 H25B 0.9600
C25 H25C 0.9600
C26 C27 1.495(2)
C26 H26A 0.9700
C26 H26B 0.9700
C27 O4 1.340(2)
N1 H1B 0.8600
O4 H4D 0.8200

loop_
_geom_hbond_atom_site_label_D
_geom_hbond_atom_site_label_H
_geom_hbond_atom_site_label_A
_geom_hbond_distance_DH
_geom_hbond_distance_HA
_geom_hbond_distance_DA
_geom_hbond_angle_DHA
_geom_hbond_site_symmetry_A
O4 H4D O2 0.82 1.91 2.6602(18) 152.3 .
N1 H1B O3 0.86 2.03 2.8518(17) 158.4 2_775

loop_
_platon_squeeze_void_nr
_platon_squeeze_void_average_x
_platon_squeeze_void_average_y
_platon_squeeze_void_average_z
_platon_squeeze_void_volume
_platon_squeeze_void_count_electrons
_platon_squeeze_void_content
1 0.000 0.500 0.500 202 66 ' '
